data_7151793
loop_
_publ_author_name
'Vicente, Jos\'e'
'Chicote, Mar\'ia Teresa'
'Mart\'inez-Mart\'inez, Antonio Jes\'us'
'Bautista, Delia'
'Jones, Peter G.'

_publ_section_title
;
 Synthesis of a family of 3-alkyl- or 3-aryl-substituted
 1,2-dihydroquinazolinium salts and their isomerization to
 4-iminium-1,2,3,4-tetrahydroquinolines.
;
_journal_issue 7
_journal_name_full 'Organic &amp; biomolecular chemistry'
_journal_page_first 2279
_journal_page_last 2285
_journal_paper_doi 10.1039/c0ob00982b
_journal_volume 9
_journal_year 2011
_chemical_formula_sum 'C24 H23 F3 N2 O3 S'
_chemical_formula_weight 476.50
_chemical_name_systematic
;
?
;
_space_group_IT_number 61
_symmetry_cell_setting orthorhombic
_symmetry_space_group_name_Hall '-P 2ac 2ab'
_symmetry_space_group_name_H-M 'P b c a'
_atom_sites_solution_hydrogens geom
_atom_sites_solution_primary direct
_atom_sites_solution_secondary difmap
_audit_creation_method SHELXL-97
_cell_angle_alpha 90.00
_cell_angle_beta 90.00
_cell_angle_gamma 90.00
_cell_formula_units_Z 8
_cell_length_a 17.6246(14)
_cell_length_b 12.9407(11)
_cell_length_c 20.1134(17)
_cell_measurement_reflns_used 6472
_cell_measurement_temperature 100(2)
_cell_measurement_theta_max 22.78
_cell_measurement_theta_min 2.20
_cell_volume 4587.4(7)
_computing_cell_refinement 'Bruker SAINT'
_computing_data_collection 'Bruker SMART'
_computing_data_reduction 'Bruker SAINT'
_computing_molecular_graphics 'Bruker SHELXTL'
_computing_publication_material 'Bruker SHELXTL'
_computing_structure_refinement 'SHELXL-97 (Sheldrick, 1997)'
_computing_structure_solution 'SHELXS-97 (Sheldrick, 1990)'
_diffrn_ambient_temperature 100(2)
_diffrn_detector_area_resol_mean 8.26
_diffrn_measured_fraction_theta_full 1.000
_diffrn_measured_fraction_theta_max 0.959
_diffrn_measurement_device_type 'Bruker SMART APEX CCD'
_diffrn_measurement_method \w-scan
_diffrn_radiation_monochromator graphite
_diffrn_radiation_source 'fine-focus sealed tube'
_diffrn_radiation_type MoK\a
_diffrn_radiation_wavelength 0.71073
_diffrn_reflns_av_R_equivalents 0.0599
_diffrn_reflns_av_sigmaI/netI 0.0375
_diffrn_reflns_limit_h_max 22
_diffrn_reflns_limit_h_min -23
_diffrn_reflns_limit_k_max 17
_diffrn_reflns_limit_k_min -17
_diffrn_reflns_limit_l_max 27
_diffrn_reflns_limit_l_min -25
_diffrn_reflns_number 54529
_diffrn_reflns_theta_full 26.00
_diffrn_reflns_theta_max 28.81
_diffrn_reflns_theta_min 2.03
_exptl_absorpt_coefficient_mu 0.194
_exptl_absorpt_correction_T_max 0.9771
_exptl_absorpt_correction_T_min 0.8769
_exptl_absorpt_correction_type multi-scan
_exptl_absorpt_process_details SADABS
_exptl_crystal_colour red
_exptl_crystal_density_diffrn 1.380
_exptl_crystal_density_method 'not measured'
_exptl_crystal_description prism
_exptl_crystal_F_000 1984
_exptl_crystal_size_max 0.12
_exptl_crystal_size_mid 0.12
_exptl_crystal_size_min 0.12
_refine_diff_density_max 1.303
_refine_diff_density_min -0.985
_refine_diff_density_rms 0.084
_refine_ls_extinction_method none
_refine_ls_goodness_of_fit_ref 1.029
_refine_ls_hydrogen_treatment 'NH free, rigid methyls, others riding'
_refine_ls_matrix_type full
_refine_ls_number_parameters 297
_refine_ls_number_reflns 5745
_refine_ls_number_restraints 46
_refine_ls_restrained_S_all 1.072
_refine_ls_R_factor_all 0.1136
_refine_ls_R_factor_gt 0.0837
_refine_ls_shift/su_max 0.000
_refine_ls_shift/su_mean 0.000
_refine_ls_structure_factor_coef Fsqd
_refine_ls_weighting_details 'calc w=1/[\s^2^(Fo^2^)+(0.0979P)^2^+9.4262P] where P=(Fo^2^+2Fc^2^)/3'
_refine_ls_weighting_scheme calc
_refine_ls_wR_factor_gt 0.2030
_refine_ls_wR_factor_ref 0.2232
_reflns_number_gt 4168
_reflns_number_total 5745
_reflns_threshold_expression >2sigma(I)
_cod_data_source_file c0ob00982b.txt
_cod_data_source_block ajf53bsi
_cod_original_sg_symbol_H-M 'P bca'
_cod_database_code 7151793

loop_
_symmetry_equiv_pos_as_xyz
'x, y, z'
'-x+1/2, -y, z+1/2'
'-x, y+1/2, -z+1/2'
'x+1/2, -y+1/2, -z'
'-x, -y, -z'
'x-1/2, y, -z-1/2'
'x, -y-1/2, z-1/2'
'-x-1/2, y-1/2, z'

loop_
_atom_site_label
_atom_site_type_symbol
_atom_site_fract_x
_atom_site_fract_y
_atom_site_fract_z
_atom_site_U_iso_or_equiv
_atom_site_adp_type
_atom_site_occupancy
_atom_site_symmetry_multiplicity
_atom_site_calc_flag
_atom_site_refinement_flags
_atom_site_disorder_assembly
_atom_site_disorder_group
C1 C 0.46226(19) 0.4457(2) 0.30543(16) 0.0291(7) Uani 1 1 d . . .
H1 H 0.5088 0.4797 0.3148 0.035 Uiso 1 1 calc R . .
N1 N 0.44345(14) 0.42787(19) 0.24351(13) 0.0268(5) Uani 1 1 d . . .
C2 C 0.41470(19) 0.4152(2) 0.35870(16) 0.0309(7) Uani 1 1 d . . .
C3 C 0.3382(2) 0.3930(2) 0.34291(17) 0.0326(7) Uani 1 1 d . . .
C4 C 0.2847(2) 0.3871(3) 0.39493(19) 0.0405(8) Uani 1 1 d . . .
H4 H 0.2328 0.3735 0.3855 0.049 Uiso 1 1 calc R . .
C5 C 0.3085(2) 0.4011(3) 0.4593(2) 0.0460(9) Uani 1 1 d . . .
H5 H 0.2721 0.3977 0.4941 0.055 Uiso 1 1 calc R . .
C6 C 0.3845(3) 0.4202(3) 0.47551(18) 0.0446(9) Uani 1 1 d . . .
H6 H 0.3995 0.4276 0.5206 0.053 Uiso 1 1 calc R . .
C7 C 0.4368(2) 0.4282(3) 0.42577(17) 0.0376(8) Uani 1 1 d . . .
H7 H 0.4883 0.4426 0.4362 0.045 Uiso 1 1 calc R . .
C8 C 0.37831(18) 0.3565(2) 0.23134(16) 0.0300(7) Uani 1 1 d . . .
H8 H 0.3591 0.3669 0.1850 0.036 Uiso 1 1 calc R . .
N2 N 0.31970(16) 0.3843(2) 0.27784(15) 0.0338(6) Uani 1 1 d . . .
H02 H 0.273(2) 0.386(3) 0.264(2) 0.046(11) Uiso 1 1 d . . .
C9 C 0.40451(18) 0.2427(2) 0.23969(17) 0.0319(7) Uani 1 1 d . . .
H9 H 0.4162 0.2317 0.2878 0.038 Uiso 1 1 calc R . .
C10 C 0.3379(2) 0.1720(3) 0.2218(2) 0.0454(9) Uani 1 1 d . . .
H10A H 0.3241 0.1825 0.1750 0.068 Uiso 1 1 calc R . .
H10B H 0.2944 0.1884 0.2501 0.068 Uiso 1 1 calc R . .
H10C H 0.3527 0.0998 0.2286 0.068 Uiso 1 1 calc R . .
C11 C 0.47632(18) 0.2213(2) 0.20096(16) 0.0301(7) Uani 1 1 d . . .
C12 C 0.54474(19) 0.2096(2) 0.23428(17) 0.0302(7) Uani 1 1 d . . .
H12 H 0.5457 0.2143 0.2814 0.036 Uiso 1 1 calc R . .
C13 C 0.6117(2) 0.1912(3) 0.20002(19) 0.0387(8) Uani 1 1 d . . .
H13 H 0.6580 0.1832 0.2236 0.046 Uiso 1 1 calc R . .
C14 C 0.6109(2) 0.1847(3) 0.1313(2) 0.0423(9) Uani 1 1 d . . .
H14 H 0.6564 0.1713 0.1076 0.051 Uiso 1 1 calc R . .
C15 C 0.5431(2) 0.1978(3) 0.09733(18) 0.0426(9) Uani 1 1 d . . .
H15 H 0.5426 0.1950 0.0501 0.051 Uiso 1 1 calc R . .
C16 C 0.4765(2) 0.2148(3) 0.13162(17) 0.0366(8) Uani 1 1 d . . .
H16 H 0.4302 0.2223 0.1078 0.044 Uiso 1 1 calc R . .
C21 C 0.48442(18) 0.4725(2) 0.18797(15) 0.0276(6) Uani 1 1 d . . .
C22 C 0.4442(2) 0.5165(3) 0.13598(16) 0.0333(7) Uani 1 1 d . . .
H22 H 0.3904 0.5149 0.1353 0.040 Uiso 1 1 calc R . .
C23 C 0.4848(2) 0.5630(3) 0.08475(17) 0.0396(8) Uani 1 1 d . . .
H23 H 0.4577 0.5927 0.0486 0.048 Uiso 1 1 calc R . .
C24 C 0.5635(2) 0.5674(3) 0.08477(18) 0.0394(8) Uani 1 1 d . . .
C25 C 0.6013(2) 0.5214(3) 0.13754(19) 0.0397(8) Uani 1 1 d . . .
H25 H 0.6552 0.5233 0.1385 0.048 Uiso 1 1 calc R . .
C26 C 0.56289(19) 0.4728(2) 0.18895(18) 0.0334(7) Uani 1 1 d . . .
H26 H 0.5899 0.4405 0.2241 0.040 Uiso 1 1 calc R . .
C27 C 0.6063(3) 0.6210(3) 0.0295(2) 0.0567(11) Uani 1 1 d . . .
H27A H 0.5728 0.6302 -0.0089 0.085 Uiso 1 1 calc R . .
H27B H 0.6501 0.5789 0.0166 0.085 Uiso 1 1 calc R . .
H27C H 0.6238 0.6887 0.0451 0.085 Uiso 1 1 calc R . .
C99 C 0.2004(4) 0.3085(5) 0.0750(3) 0.0381(15) Uiso 0.580(7) 1 d PD A 1
F1 F 0.1952(3) 0.3471(4) 0.0133(2) 0.0521(14) Uiso 0.580(7) 1 d PD A 1
F2 F 0.1505(4) 0.2345(5) 0.0868(3) 0.084(2) Uiso 0.580(7) 1 d PD A 1
F3 F 0.2676(2) 0.2668(3) 0.0812(2) 0.0501(13) Uiso 0.580(7) 1 d PD A 1
S1 S 0.18695(12) 0.4087(2) 0.13415(10) 0.0244(6) Uiso 0.580(7) 1 d PD A 1
O1 O 0.1903(4) 0.3598(5) 0.1983(3) 0.0354(18) Uiso 0.580(7) 1 d PD A 1
O2 O 0.2580(4) 0.4583(6) 0.1174(4) 0.056(2) Uiso 0.580(7) 1 d PD A 1
O3 O 0.1135(3) 0.4497(5) 0.1184(3) 0.0460(14) Uiso 0.580(7) 1 d PD A 1
C99' C 0.1708(6) 0.3146(7) 0.0833(4) 0.048(3) Uiso 0.420(7) 1 d PD A 2
F1' F 0.1739(4) 0.3263(6) 0.0181(3) 0.054(2) Uiso 0.420(7) 1 d PD A 2
F2' F 0.1011(4) 0.2734(5) 0.0894(3) 0.070(2) Uiso 0.420(7) 1 d PD A 2
F3' F 0.2180(5) 0.2337(6) 0.0925(4) 0.081(3) Uiso 0.420(7) 1 d PD A 2
S1' S 0.18795(16) 0.4276(3) 0.13521(14) 0.0241(9) Uiso 0.420(7) 1 d PD A 2
O1' O 0.1860(5) 0.3816(7) 0.2015(4) 0.033(2) Uiso 0.420(7) 1 d PD A 2
O2' O 0.2504(4) 0.4853(6) 0.1189(3) 0.0301(17) Uiso 0.420(7) 1 d PD A 2
O3' O 0.1236(3) 0.4879(5) 0.1205(3) 0.0267(14) Uiso 0.420(7) 1 d PD A 2

loop_
_atom_site_aniso_label
_atom_site_aniso_U_11
_atom_site_aniso_U_22
_atom_site_aniso_U_33
_atom_site_aniso_U_23
_atom_site_aniso_U_13
_atom_site_aniso_U_12
C1 0.0325(16) 0.0229(14) 0.0319(16) 0.0007(12) -0.0068(13) 0.0025(12)
N1 0.0288(13) 0.0212(12) 0.0304(13) 0.0004(10) -0.0042(10) 0.0010(10)
C2 0.0345(17) 0.0251(15) 0.0330(16) 0.0015(12) -0.0017(13) 0.0047(13)
C3 0.0353(17) 0.0250(15) 0.0375(18) 0.0009(13) -0.0026(14) 0.0085(13)
C4 0.0380(18) 0.0318(17) 0.052(2) 0.0069(16) 0.0084(16) 0.0073(15)
C5 0.062(3) 0.0337(19) 0.042(2) 0.0079(16) 0.0151(18) 0.0095(17)
C6 0.070(3) 0.0321(18) 0.0316(18) 0.0069(14) 0.0019(17) 0.0046(18)
C7 0.047(2) 0.0316(17) 0.0341(18) 0.0033(14) -0.0054(15) 0.0024(15)
C8 0.0297(16) 0.0291(16) 0.0313(16) 0.0014(12) -0.0051(13) -0.0007(12)
N2 0.0262(14) 0.0347(15) 0.0405(16) 0.0016(12) -0.0034(12) 0.0038(11)
C9 0.0304(16) 0.0277(15) 0.0376(17) 0.0000(13) -0.0033(13) 0.0011(13)
C10 0.0360(19) 0.0305(17) 0.070(3) -0.0022(17) -0.0044(18) -0.0004(15)
C11 0.0336(17) 0.0222(14) 0.0345(17) -0.0009(12) -0.0047(13) -0.0018(12)
C12 0.0360(17) 0.0229(14) 0.0315(16) -0.0002(12) -0.0042(13) -0.0006(12)
C13 0.0332(18) 0.0324(17) 0.050(2) -0.0031(15) -0.0061(15) -0.0020(14)
C14 0.045(2) 0.0343(18) 0.048(2) -0.0091(16) 0.0098(17) -0.0045(16)
C15 0.061(2) 0.0369(19) 0.0297(17) -0.0055(14) 0.0038(16) -0.0028(17)
C16 0.0427(19) 0.0305(17) 0.0366(18) -0.0030(14) -0.0099(15) 0.0000(14)
C21 0.0339(16) 0.0195(13) 0.0294(15) -0.0026(12) 0.0001(12) -0.0002(12)
C22 0.0396(18) 0.0312(16) 0.0290(16) -0.0018(13) -0.0020(14) 0.0033(14)
C23 0.058(2) 0.0300(17) 0.0307(17) 0.0007(14) -0.0019(16) 0.0056(16)
C24 0.054(2) 0.0258(17) 0.0385(19) -0.0049(14) 0.0112(16) -0.0031(15)
C25 0.0380(19) 0.0285(17) 0.053(2) -0.0036(15) 0.0074(16) -0.0027(14)
C26 0.0343(17) 0.0252(15) 0.0407(18) 0.0007(13) -0.0045(14) 0.0007(13)
C27 0.080(3) 0.040(2) 0.050(2) 0.0010(18) 0.016(2) -0.014(2)

loop_
_atom_type_symbol
_atom_type_description
_atom_type_scat_dispersion_real
_atom_type_scat_dispersion_imag
_atom_type_scat_source
C C 0.0033 0.0016 'International Tables Vol C Tables 4.2.6.8 and 6.1.1.4'
H H 0.0000 0.0000 'International Tables Vol C Tables 4.2.6.8 and 6.1.1.4'
N N 0.0061 0.0033 'International Tables Vol C Tables 4.2.6.8 and 6.1.1.4'
O O 0.0106 0.0060 'International Tables Vol C Tables 4.2.6.8 and 6.1.1.4'
F F 0.0171 0.0103 'International Tables Vol C Tables 4.2.6.8 and 6.1.1.4'
S S 0.1246 0.1234 'International Tables Vol C Tables 4.2.6.8 and 6.1.1.4'

loop_
_geom_angle_atom_site_label_1
_geom_angle_atom_site_label_2
_geom_angle_atom_site_label_3
_geom_angle
_geom_angle_site_symmetry_1
_geom_angle_site_symmetry_3
_geom_angle_publ_flag
N1 C1 C2 121.4(3) . . ?
C1 N1 C21 122.5(3) . . ?
C1 N1 C8 117.3(3) . . ?
C21 N1 C8 120.2(2) . . ?
C3 C2 C7 120.1(3) . . ?
C3 C2 C1 116.8(3) . . ?
C7 C2 C1 121.7(3) . . ?
N2 C3 C4 123.4(3) . . ?
N2 C3 C2 117.6(3) . . ?
C4 C3 C2 118.8(3) . . ?
C5 C4 C3 119.2(4) . . ?
C4 C5 C6 122.3(4) . . ?
C7 C6 C5 119.3(4) . . ?
C6 C7 C2 120.3(4) . . ?
N2 C8 N1 106.9(3) . . ?
N2 C8 C9 112.3(3) . . ?
N1 C8 C9 109.9(2) . . ?
C3 N2 C8 118.4(3) . . ?
C11 C9 C10 114.2(3) . . ?
C11 C9 C8 111.6(3) . . ?
C10 C9 C8 108.3(3) . . ?
C12 C11 C16 118.3(3) . . ?
C12 C11 C9 119.9(3) . . ?
C16 C11 C9 121.8(3) . . ?
C13 C12 C11 121.2(3) . . ?
C14 C13 C12 119.9(3) . . ?
C15 C14 C13 119.5(3) . . ?
C16 C15 C14 120.5(3) . . ?
C15 C16 C11 120.7(3) . . ?
C26 C21 C22 121.4(3) . . ?
C26 C21 N1 119.2(3) . . ?
C22 C21 N1 119.4(3) . . ?
C21 C22 C23 118.3(3) . . ?
C24 C23 C22 122.0(3) . . ?
C25 C24 C23 117.6(3) . . ?
C25 C24 C27 121.3(4) . . ?
C23 C24 C27 121.2(4) . . ?
C26 C25 C24 122.0(3) . . ?
C21 C26 C25 118.7(3) . . ?
F3 C99 F2 106.6(5) . . ?
F3 C99 F1 107.7(5) . . ?
F2 C99 F1 113.0(5) . . ?
F3 C99 S1 111.0(4) . . ?
F2 C99 S1 108.7(5) . . ?
F1 C99 S1 109.8(4) . . ?
O3 S1 O1 113.4(4) . . ?
O3 S1 O2 124.5(4) . . ?
O1 S1 O2 111.6(4) . . ?
O3 S1 C99 104.0(3) . . ?
O1 S1 C99 105.9(3) . . ?
O2 S1 C99 93.0(4) . . ?
F1' C99' F2' 100.1(7) . . ?
F1' C99' F3' 101.5(8) . . ?
F2' C99' F3' 104.1(7) . . ?
F1' C99' S1' 118.0(7) . . ?
F2' C99' S1' 114.7(7) . . ?
F3' C99' S1' 116.2(7) . . ?
O2' S1' O3' 107.1(5) . . ?
O2' S1' O1' 117.4(5) . . ?
O3' S1' O1' 113.5(4) . . ?
O2' S1' C99' 115.7(5) . . ?
O3' S1' C99' 101.0(4) . . ?
O1' S1' C99' 101.1(5) . . ?

loop_
_geom_bond_atom_site_label_1
_geom_bond_atom_site_label_2
_geom_bond_distance
_geom_bond_site_symmetry_2
_geom_bond_publ_flag
C1 N1 1.309(4) . ?
C1 C2 1.416(5) . ?
N1 C21 1.450(4) . ?
N1 C8 1.494(4) . ?
C2 C3 1.414(5) . ?
C2 C7 1.414(5) . ?
C3 N2 1.353(4) . ?
C3 C4 1.411(5) . ?
C4 C5 1.374(6) . ?
C5 C6 1.400(6) . ?
C6 C7 1.364(5) . ?
C8 N2 1.439(4) . ?
C8 C9 1.552(4) . ?
C9 C11 1.512(5) . ?
C9 C10 1.532(5) . ?
C11 C12 1.388(4) . ?
C11 C16 1.397(5) . ?
C12 C13 1.387(5) . ?
C13 C14 1.386(5) . ?
C14 C15 1.385(6) . ?
C15 C16 1.380(5) . ?
C21 C26 1.383(5) . ?
C21 C22 1.385(5) . ?
C22 C23 1.391(5) . ?
C23 C24 1.389(5) . ?
C24 C25 1.387(5) . ?
C24 C27 1.512(5) . ?
C25 C26 1.387(5) . ?
C99 F3 1.308(7) . ?
C99 F2 1.321(7) . ?
C99 F1 1.341(7) . ?
C99 S1 1.777(7) . ?
S1 O3 1.434(5) . ?
S1 O1 1.438(6) . ?
S1 O2 1.446(6) . ?
C99' F1' 1.320(9) . ?
C99' F2' 1.344(10) . ?
C99' F3' 1.350(10) . ?
C99' S1' 1.822(9) . ?
S1' O2' 1.370(7) . ?
S1' O3' 1.408(6) . ?
S1' O1' 1.460(7) . ?
